data_2236653
loop_
_publ_author_name
'\"Ozt\"urk Yildirim, Sema'
'Butcher, Ray J.'
'K\"oysal, Yavuz'
'Kantar, Esen Nur'
'Belder, Ay\,se'

_publ_section_title
;
 Ethyl
 2-[2-(4-hydroxy-3-methoxybenzylidene)hydrazin-1-ylidene]-3,4-dimethyl-2,3-dihydro-1,3-thiazole-5-carboxylate
;
_journal_coeditor_code SU2516
_journal_issue 11
_journal_name_full 'Acta Crystallographica Section E'
_journal_page_first o3213
_journal_page_last o3214
_journal_paper_doi 10.1107/S1600536812043772
_journal_volume 68
_journal_year 2012
_chemical_formula_iupac 'C16 H19 N3 O4 S'
_chemical_formula_moiety 'C16 H19 N3 O4 S'
_chemical_formula_sum 'C16 H19 N3 O4 S'
_chemical_formula_weight 349.40
_chemical_name_systematic
;
Ethyl 2-[2-(4-hydroxy-3-methoxybenzylidene)hydrazin-1-ylidene]-
3,4-dimethyl-2,3-dihydro-1,3-thiazole-5-carboxylate
;
_space_group_IT_number 2
_symmetry_cell_setting triclinic
_symmetry_space_group_name_Hall '-P 1'
_symmetry_space_group_name_H-M 'P -1'
_atom_sites_solution_hydrogens geom
_atom_sites_solution_primary direct
_atom_sites_solution_secondary difmap
_audit_creation_method SHELXL-97
_cell_angle_alpha 74.843(4)
_cell_angle_beta 87.579(4)
_cell_angle_gamma 73.304(4)
_cell_formula_units_Z 2
_cell_length_a 6.8957(3)
_cell_length_b 10.2716(5)
_cell_length_c 12.7297(6)
_cell_measurement_reflns_used 4259
_cell_measurement_temperature 123(2)
_cell_measurement_theta_max 74.9797
_cell_measurement_theta_min 3.5966
_cell_volume 833.06(7)
_computing_cell_refinement
;
CrysAlis PRO (Agilent, 2011)
;
_computing_data_collection
;
CrysAlis PRO (Agilent, 2011)
;
_computing_data_reduction
;
CrysAlis PRO (Agilent, 2011)
;
_computing_molecular_graphics 'SHELXTL (Sheldrick, 2008)'
_computing_publication_material 'SHELXTL (Sheldrick, 2008)'
_computing_structure_refinement 'SHELXL97 (Sheldrick, 2008)'
_computing_structure_solution 'SHELXS97 (Sheldrick, 2008)'
_diffrn_ambient_temperature 123(2)
_diffrn_detector_area_resol_mean 10.5081
_diffrn_measured_fraction_theta_full 0.998
_diffrn_measured_fraction_theta_max 0.964
_diffrn_measurement_device_type 'Agilent Xcalibur (Ruby, Gemini)'
_diffrn_measurement_method '\w scans'
_diffrn_radiation_monochromator graphite
_diffrn_radiation_source 'Enhance (Cu) X-ray Source'
_diffrn_radiation_type CuK\a
_diffrn_radiation_wavelength 1.54184
_diffrn_reflns_av_R_equivalents 0.0161
_diffrn_reflns_av_sigmaI/netI 0.0187
_diffrn_reflns_limit_h_max 6
_diffrn_reflns_limit_h_min -8
_diffrn_reflns_limit_k_max 12
_diffrn_reflns_limit_k_min -12
_diffrn_reflns_limit_l_max 15
_diffrn_reflns_limit_l_min -14
_diffrn_reflns_number 5272
_diffrn_reflns_theta_full 67.50
_diffrn_reflns_theta_max 75.16
_diffrn_reflns_theta_min 3.60
_exptl_absorpt_coefficient_mu 1.958
_exptl_absorpt_correction_T_max 0.5912
_exptl_absorpt_correction_T_min 0.5081
_exptl_absorpt_correction_type multi-scan
_exptl_absorpt_process_details
;
(CrysAlis RED; Agilent, 2011)
;
_exptl_crystal_colour yellow
_exptl_crystal_density_diffrn 1.393
_exptl_crystal_density_method 'not measured'
_exptl_crystal_description block
_exptl_crystal_F_000 368
_exptl_crystal_size_max 0.40
_exptl_crystal_size_mid 0.35
_exptl_crystal_size_min 0.30
_refine_diff_density_max 0.354
_refine_diff_density_min -0.292
_refine_ls_extinction_method none
_refine_ls_goodness_of_fit_ref 1.023
_refine_ls_hydrogen_treatment constr
_refine_ls_matrix_type full
_refine_ls_number_parameters 222
_refine_ls_number_reflns 3316
_refine_ls_number_restraints 0
_refine_ls_restrained_S_all 1.023
_refine_ls_R_factor_all 0.0364
_refine_ls_R_factor_gt 0.0359
_refine_ls_shift/su_max 0.000
_refine_ls_shift/su_mean 0.000
_refine_ls_structure_factor_coef Fsqd
_refine_ls_weighting_details 'calc w=1/[\s^2^(Fo^2^)+(0.0628P)^2^+0.3221P] where P=(Fo^2^+2Fc^2^)/3'
_refine_ls_weighting_scheme calc
_refine_ls_wR_factor_gt 0.0983
_refine_ls_wR_factor_ref 0.0988
_reflns_number_gt 3254
_reflns_number_total 3316
_reflns_threshold_expression I>2sigma(I)
_cod_data_source_file su2516.cif
_cod_data_source_block I
_cod_database_code 2236653
_cod_database_fobs_code 2236653

loop_
_symmetry_equiv_pos_as_xyz
'x, y, z'
'-x, -y, -z'

loop_
_atom_site_type_symbol
_atom_site_label
_atom_site_fract_x
_atom_site_fract_y
_atom_site_fract_z
_atom_site_U_iso_or_equiv
_atom_site_adp_type
_atom_site_calc_flag
_atom_site_refinement_flags
_atom_site_occupancy
_atom_site_symmetry_multiplicity
S S1 0.70492(5) 0.40814(3) 0.24740(3) 0.02041(12) Uani d . 1 1
N N1 0.66196(18) 0.27633(12) 0.10704(9) 0.0211(3) Uani d . 1 1
N N2 0.36294(18) 0.44474(12) 0.12687(9) 0.0215(2) Uani d . 1 1
N N3 0.28500(18) 0.54591(12) 0.18464(9) 0.0209(2) Uani d . 1 1
O O1 1.09737(14) 0.30755(10) 0.35164(8) 0.0228(2) Uani d . 1 1
O O2 1.25414(15) 0.14195(11) 0.26529(9) 0.0262(2) Uani d . 1 1
O O3 0.01284(15) 0.91719(11) 0.41058(8) 0.0250(2) Uani d . 1 1
O O4 -0.36639(15) 1.02884(11) 0.35124(9) 0.0260(2) Uani d . 1 1
H H4O -0.4861 1.0602 0.3258 0.031 Uiso calc R 1 1
C C1 0.5524(2) 0.38117(14) 0.15329(11) 0.0197(3) Uani d . 1 1
C C2 0.8616(2) 0.21847(14) 0.14284(11) 0.0209(3) Uani d . 1 1
C C3 0.9110(2) 0.27517(14) 0.21950(11) 0.0207(3) Uani d . 1 1
C C4 1.1041(2) 0.23365(14) 0.27913(11) 0.0209(3) Uani d . 1 1
C C5 1.2838(2) 0.27620(15) 0.41589(11) 0.0229(3) Uani d . 1 1
H H5A 1.3993 0.2794 0.3674 0.027 Uiso calc R 1 1
H H5B 1.3131 0.1810 0.4664 0.027 Uiso calc R 1 1
C C6 1.2533(2) 0.38483(16) 0.47858(12) 0.0277(3) Uani d . 1 1
H H6A 1.3767 0.3671 0.5220 0.042 Uiso calc R 1 1
H H6B 1.1399 0.3799 0.5270 0.042 Uiso calc R 1 1
H H6C 1.2234 0.4786 0.4278 0.042 Uiso calc R 1 1
C C7 0.9959(2) 0.10729(15) 0.09540(12) 0.0256(3) Uani d . 1 1
H H7A 1.1327 0.0781 0.1283 0.038 Uiso calc R 1 1
H H7B 1.0011 0.1449 0.0165 0.038 Uiso calc R 1 1
H H7C 0.9421 0.0260 0.1102 0.038 Uiso calc R 1 1
C C8 0.5613(2) 0.23358(15) 0.02873(12) 0.0250(3) Uani d . 1 1
H H8A 0.4387 0.2114 0.0602 0.037 Uiso calc R 1 1
H H8B 0.6532 0.1502 0.0113 0.037 Uiso calc R 1 1
H H8C 0.5243 0.3105 -0.0379 0.037 Uiso calc R 1 1
C C9 0.0948(2) 0.60606(14) 0.16368(11) 0.0211(3) Uani d . 1 1
H H9A 0.0275 0.5778 0.1138 0.025 Uiso calc R 1 1
C C10 -0.0221(2) 0.71595(14) 0.21327(11) 0.0205(3) Uani d . 1 1
C C11 0.0644(2) 0.76348(14) 0.28849(11) 0.0199(3) Uani d . 1 1
H H11A 0.2047 0.7247 0.3077 0.024 Uiso calc R 1 1
C C12 -0.0528(2) 0.86614(14) 0.33475(11) 0.0206(3) Uani d . 1 1
C C13 -0.2607(2) 0.92734(14) 0.30389(11) 0.0208(3) Uani d . 1 1
C C14 -0.3465(2) 0.88063(15) 0.22958(11) 0.0228(3) Uani d . 1 1
H H14A -0.4862 0.9207 0.2091 0.027 Uiso calc R 1 1
C C15 -0.2279(2) 0.77488(15) 0.18495(11) 0.0231(3) Uani d . 1 1
H H15A -0.2880 0.7426 0.1347 0.028 Uiso calc R 1 1
C C16 0.2148(2) 0.84763(16) 0.45449(12) 0.0271(3) Uani d . 1 1
H H16A 0.2424 0.8898 0.5108 0.041 Uiso calc R 1 1
H H16B 0.3111 0.8580 0.3963 0.041 Uiso calc R 1 1
H H16C 0.2290 0.7475 0.4864 0.041 Uiso calc R 1 1

loop_
_atom_site_aniso_label
_atom_site_aniso_U_11
_atom_site_aniso_U_22
_atom_site_aniso_U_33
_atom_site_aniso_U_12
_atom_site_aniso_U_13
_atom_site_aniso_U_23
S1 0.01519(18) 0.02052(19) 0.02471(19) -0.00053(13) -0.00105(12) -0.00933(13)
N1 0.0198(6) 0.0202(6) 0.0223(5) -0.0022(5) -0.0005(4) -0.0073(4)
N2 0.0189(6) 0.0207(6) 0.0236(6) -0.0022(4) -0.0011(4) -0.0073(4)
N3 0.0190(6) 0.0203(6) 0.0219(5) -0.0023(5) 0.0000(4) -0.0068(4)
O1 0.0151(5) 0.0248(5) 0.0263(5) -0.0009(4) -0.0017(4) -0.0079(4)
O2 0.0169(5) 0.0255(5) 0.0330(5) 0.0010(4) -0.0016(4) -0.0095(4)
O3 0.0170(5) 0.0275(5) 0.0296(5) 0.0007(4) -0.0047(4) -0.0131(4)
O4 0.0167(5) 0.0278(5) 0.0314(5) 0.0023(4) -0.0019(4) -0.0135(4)
C1 0.0195(7) 0.0189(6) 0.0201(6) -0.0043(5) 0.0003(5) -0.0052(5)
C2 0.0188(6) 0.0182(6) 0.0226(6) -0.0026(5) 0.0023(5) -0.0030(5)
C3 0.0160(6) 0.0184(6) 0.0247(6) -0.0005(5) 0.0024(5) -0.0053(5)
C4 0.0167(6) 0.0191(6) 0.0239(6) -0.0030(5) 0.0017(5) -0.0027(5)
C5 0.0150(6) 0.0254(7) 0.0250(7) -0.0018(5) -0.0026(5) -0.0049(5)
C6 0.0235(7) 0.0273(7) 0.0301(7) -0.0027(6) -0.0025(6) -0.0080(6)
C7 0.0248(7) 0.0225(7) 0.0268(7) -0.0009(6) 0.0038(6) -0.0087(5)
C8 0.0240(7) 0.0251(7) 0.0264(7) -0.0039(6) -0.0019(6) -0.0110(6)
C9 0.0200(7) 0.0211(6) 0.0213(6) -0.0048(5) -0.0014(5) -0.0049(5)
C10 0.0181(7) 0.0196(6) 0.0210(6) -0.0028(5) 0.0003(5) -0.0033(5)
C11 0.0143(6) 0.0200(6) 0.0219(6) -0.0019(5) -0.0008(5) -0.0027(5)
C12 0.0192(7) 0.0213(6) 0.0197(6) -0.0049(5) -0.0004(5) -0.0037(5)
C13 0.0176(6) 0.0201(6) 0.0215(6) -0.0019(5) 0.0017(5) -0.0041(5)
C14 0.0146(6) 0.0251(7) 0.0255(7) -0.0012(5) -0.0022(5) -0.0055(5)
C15 0.0195(7) 0.0248(7) 0.0244(7) -0.0038(5) -0.0025(5) -0.0075(5)
C16 0.0189(7) 0.0310(7) 0.0303(7) -0.0010(6) -0.0062(6) -0.0121(6)

loop_
_atom_type_symbol
_atom_type_description
_atom_type_scat_dispersion_real
_atom_type_scat_dispersion_imag
_atom_type_scat_source
C C 0.0181 0.0091 'International Tables Vol C Tables 4.2.6.8 and 6.1.1.4'
H H 0.0000 0.0000 'International Tables Vol C Tables 4.2.6.8 and 6.1.1.4'
N N 0.0311 0.0180 'International Tables Vol C Tables 4.2.6.8 and 6.1.1.4'
O O 0.0492 0.0322 'International Tables Vol C Tables 4.2.6.8 and 6.1.1.4'
S S 0.3331 0.5567 'International Tables Vol C Tables 4.2.6.8 and 6.1.1.4'

loop_
_geom_angle_atom_site_label_1
_geom_angle_atom_site_label_2
_geom_angle_atom_site_label_3
_geom_angle
C1 S1 C3 89.88(6)
C2 N1 C1 114.90(11)
C2 N1 C8 125.69(12)
C1 N1 C8 119.40(11)
C1 N2 N3 110.82(11)
C9 N3 N2 112.08(11)
C4 O1 C5 116.48(11)
C12 O3 C16 116.76(11)
C13 O4 H4O 109.5
N2 C1 N1 121.36(12)
N2 C1 S1 128.22(11)
N1 C1 S1 110.42(10)
C3 C2 N1 112.65(12)
C3 C2 C7 127.97(13)
N1 C2 C7 119.37(12)
C2 C3 C4 127.31(12)
C2 C3 S1 112.14(10)
C4 C3 S1 120.50(11)
O2 C4 O1 123.89(13)
O2 C4 C3 124.66(13)
O1 C4 C3 111.45(11)
O1 C5 C6 107.59(11)
O1 C5 H5A 110.2
C6 C5 H5A 110.2
O1 C5 H5B 110.2
C6 C5 H5B 110.2
H5A C5 H5B 108.5
C5 C6 H6A 109.5
C5 C6 H6B 109.5
H6A C6 H6B 109.5
C5 C6 H6C 109.5
H6A C6 H6C 109.5
H6B C6 H6C 109.5
C2 C7 H7A 109.5
C2 C7 H7B 109.5
H7A C7 H7B 109.5
C2 C7 H7C 109.5
H7A C7 H7C 109.5
H7B C7 H7C 109.5
N1 C8 H8A 109.5
N1 C8 H8B 109.5
H8A C8 H8B 109.5
N1 C8 H8C 109.5
H8A C8 H8C 109.5
H8B C8 H8C 109.5
N3 C9 C10 122.79(13)
N3 C9 H9A 118.6
C10 C9 H9A 118.6
C15 C10 C11 119.09(13)
C15 C10 C9 118.38(12)
C11 C10 C9 122.53(12)
C12 C11 C10 120.55(12)
C12 C11 H11A 119.7
C10 C11 H11A 119.7
O3 C12 C11 125.70(13)
O3 C12 C13 114.35(12)
C11 C12 C13 119.95(13)
O4 C13 C14 123.43(13)
O4 C13 C12 116.96(12)
C14 C13 C12 119.61(13)
C13 C14 C15 120.03(13)
C13 C14 H14A 120.0
C15 C14 H14A 120.0
C14 C15 C10 120.74(13)
C14 C15 H15A 119.6
C10 C15 H15A 119.6
O3 C16 H16A 109.5
O3 C16 H16B 109.5
H16A C16 H16B 109.5
O3 C16 H16C 109.5
H16A C16 H16C 109.5
H16B C16 H16C 109.5

loop_
_geom_bond_atom_site_label_1
_geom_bond_atom_site_label_2
_geom_bond_distance
S1 C1 1.7507(14)
S1 C3 1.7626(14)
N1 C2 1.3773(18)
N1 C1 1.3795(18)
N1 C8 1.4599(17)
N2 C1 1.2958(18)
N2 N3 1.3982(16)
N3 C9 1.2847(18)
O1 C4 1.3315(17)
O1 C5 1.4624(16)
O2 C4 1.2247(17)
O3 C12 1.3601(17)
O3 C16 1.4307(16)
O4 C13 1.3551(17)
O4 H4O 0.8400
C2 C3 1.359(2)
C2 C7 1.4941(19)
C3 C4 1.457(2)
C5 C6 1.498(2)
C5 H5A 0.9900
C5 H5B 0.9900
C6 H6A 0.9800
C6 H6B 0.9800
C6 H6C 0.9800
C7 H7A 0.9800
C7 H7B 0.9800
C7 H7C 0.9800
C8 H8A 0.9800
C8 H8B 0.9800
C8 H8C 0.9800
C9 C10 1.4592(19)
C9 H9A 0.9500
C10 C15 1.3951(19)
C10 C11 1.4039(19)
C11 C12 1.3808(19)
C11 H11A 0.9500
C12 C13 1.4159(19)
C13 C14 1.387(2)
C14 C15 1.394(2)
C14 H14A 0.9500
C15 H15A 0.9500
C16 H16A 0.9800
C16 H16B 0.9800
C16 H16C 0.9800

loop_
_geom_hbond_atom_site_label_D
_geom_hbond_atom_site_label_H
_geom_hbond_atom_site_label_A
_geom_hbond_site_symmetry_A
_geom_hbond_distance_DH
_geom_hbond_distance_HA
_geom_hbond_distance_DA
_geom_hbond_angle_DHA
C7 H7A O2 . 0.98 2.28 3.0111(19) 130
O4 H4O O2 1_365 0.84 1.85 2.6878(14) 176
C16 H16A O4 2_576 0.98 2.41 3.3824(18) 171
C8 H8C N3 2_665 0.98 2.62 3.3986(19) 137
C6 H6B Cg1 2_666 0.98 2.96 3.6414(16) 128
C7 H7C Cg1 1_645 0.98 2.62 3.4762(16) 146

loop_
_geom_torsion_atom_site_label_1
_geom_torsion_atom_site_label_2
_geom_torsion_atom_site_label_3
_geom_torsion_atom_site_label_4
_geom_torsion
C1 N2 N3 C9 -177.01(11)
N3 N2 C1 N1 179.73(11)
N3 N2 C1 S1 0.40(17)
C2 N1 C1 N2 179.91(12)
C8 N1 C1 N2 -1.54(19)
C2 N1 C1 S1 -0.65(15)
C8 N1 C1 S1 177.90(10)
C3 S1 C1 N2 179.35(13)
C3 S1 C1 N1 -0.04(10)
C1 N1 C2 C3 1.22(17)
C8 N1 C2 C3 -177.22(12)
C1 N1 C2 C7 -178.01(11)
C8 N1 C2 C7 3.6(2)
N1 C2 C3 C4 176.20(13)
C7 C2 C3 C4 -4.7(2)
N1 C2 C3 S1 -1.21(15)
C7 C2 C3 S1 177.93(11)
C1 S1 C3 C2 0.71(11)
C1 S1 C3 C4 -176.90(11)
C5 O1 C4 O2 1.04(19)
C5 O1 C4 C3 -179.34(11)
C2 C3 C4 O2 2.3(2)
S1 C3 C4 O2 179.55(11)
C2 C3 C4 O1 -177.28(13)
S1 C3 C4 O1 -0.06(16)
C4 O1 C5 C6 171.31(11)
N2 N3 C9 C10 -179.74(11)
N3 C9 C10 C15 179.88(13)
N3 C9 C10 C11 -0.5(2)
C15 C10 C11 C12 0.6(2)
C9 C10 C11 C12 -178.93(12)
C16 O3 C12 C11 -7.2(2)
C16 O3 C12 C13 172.68(12)
C10 C11 C12 O3 177.97(12)
C10 C11 C12 C13 -1.9(2)
O3 C12 C13 O4 1.00(18)
C11 C12 C13 O4 -179.11(12)
O3 C12 C13 C14 -178.01(12)
C11 C12 C13 C14 1.9(2)
O4 C13 C14 C15 -179.53(13)
C12 C13 C14 C15 -0.6(2)
C13 C14 C15 C10 -0.7(2)
C11 C10 C15 C14 0.7(2)
C9 C10 C15 C14 -179.74(12)

loop_
_cod_related_entry_id
_cod_related_entry_database
_cod_related_entry_code
1 ChemSpider 30658175
